data_4303965
loop_
_publ_author_name
'Werner Uhl'
'Michael Claesener'

_publ_section_title
;
Hydrogallation of Alkynes with H-GaCl2: Formation of Organoelement
Dichlorogallium Compounds Potentially Applicable as Chelating Lewis Acids
;
_journal_name_full 'Inorganic Chemistry'
_journal_page_first 4463
_journal_page_last 4470
_journal_paper_doi 10.1021/ic700767a
_journal_volume 47
_journal_year 2008
_chemical_formula_sum 'C35 H55 Cl8 Ga4 Si4'
_chemical_formula_weight 1150.63
_chemical_name_systematic
; 
 ? 
;
_space_group_IT_number 14
_symmetry_cell_setting monoclinic
_symmetry_space_group_name_Hall '-P 2ybc'
_symmetry_space_group_name_H-M 'P 1 21/c 1'
_atom_sites_solution_hydrogens geom
_atom_sites_solution_primary direct
_atom_sites_solution_secondary difmap
_audit_creation_method SHELXL-97
_cell_angle_alpha 90.00
_cell_angle_beta 96.181(2)
_cell_angle_gamma 90.00
_cell_formula_units_Z 4
_cell_length_a 17.7468(14)
_cell_length_b 10.5999(9)
_cell_length_c 29.866(2)
_cell_measurement_temperature 153(2)
_cell_volume 5585.6(7)
_computing_structure_refinement 'SHELXL-97 (Sheldrick, 1997)'
_computing_structure_solution 'SHELXS-97 (Sheldrick, 1990)'
_diffrn_ambient_temperature 153(2)
_diffrn_measured_fraction_theta_full 0.934
_diffrn_measured_fraction_theta_max 0.934
_diffrn_radiation_monochromator graphite
_diffrn_radiation_source 'fine-focus sealed tube'
_diffrn_radiation_type MoK\a
_diffrn_radiation_wavelength 0.71073
_diffrn_reflns_av_R_equivalents 0.0622
_diffrn_reflns_av_sigmaI/netI 0.0689
_diffrn_reflns_limit_h_max 25
_diffrn_reflns_limit_h_min -25
_diffrn_reflns_limit_k_max 15
_diffrn_reflns_limit_k_min -14
_diffrn_reflns_limit_l_max 42
_diffrn_reflns_limit_l_min -42
_diffrn_reflns_number 64130
_diffrn_reflns_theta_full 31.36
_diffrn_reflns_theta_max 31.36
_diffrn_reflns_theta_min 1.15
_exptl_absorpt_coefficient_mu 2.399
_exptl_crystal_density_diffrn 1.368
_exptl_crystal_density_method 'not measured'
_exptl_crystal_F_000 2324
_refine_diff_density_max 1.394
_refine_diff_density_min -0.384
_refine_diff_density_rms 0.122
_refine_ls_extinction_method none
_refine_ls_goodness_of_fit_ref 0.994
_refine_ls_hydrogen_treatment mixed
_refine_ls_matrix_type full
_refine_ls_number_parameters 471
_refine_ls_number_reflns 17181
_refine_ls_number_restraints 0
_refine_ls_restrained_S_all 0.994
_refine_ls_R_factor_all 0.0982
_refine_ls_R_factor_gt 0.0545
_refine_ls_shift/su_max 0.007
_refine_ls_shift/su_mean 0.000
_refine_ls_structure_factor_coef Fsqd
_refine_ls_weighting_details 'calc w=1/[\s^2^(Fo^2^)+(0.0810P)^2^+1.7172P] where P=(Fo^2^+2Fc^2^)/3'
_refine_ls_weighting_scheme calc
_refine_ls_wR_factor_gt 0.1383
_refine_ls_wR_factor_ref 0.1575
_reflns_number_gt 10936
_reflns_number_total 17181
_reflns_threshold_expression >2sigma(I)
_cod_data_source_file ic700767a-7monoclinic.cif
_cod_data_source_block sad_compound_7_monoclinic
_cod_original_cell_volume 5585.5(8)
_cod_database_code 4303965

loop_
_symmetry_equiv_pos_as_xyz
'x, y, z'
'-x, y+1/2, -z+1/2'
'-x, -y, -z'
'x, -y-1/2, z-1/2'

loop_
_atom_site_label
_atom_site_type_symbol
_atom_site_fract_x
_atom_site_fract_y
_atom_site_fract_z
_atom_site_U_iso_or_equiv
_atom_site_adp_type
_atom_site_occupancy
_atom_site_symmetry_multiplicity
_atom_site_calc_flag
_atom_site_refinement_flags
_atom_site_disorder_assembly
_atom_site_disorder_group
Ga1 Ga 0.30893(2) 0.01567(4) 0.086518(14) 0.03035(10) Uani 1 1 d . . .
Cl1 Cl 0.20294(7) 0.00575(13) 0.11397(5) 0.0581(3) Uani 1 1 d . . .
Cl11 Cl 0.37562(6) 0.15225(9) 0.13845(3) 0.0374(2) Uani 1 1 d . . .
C1 C 0.3755(2) -0.1158(3) 0.06941(12) 0.0287(7) Uani 1 1 d . . .
Si11 Si 0.46557(6) -0.15579(10) 0.10584(4) 0.0337(2) Uani 1 1 d . . .
C111 C 0.4963(3) -0.3178(4) 0.09277(16) 0.0514(12) Uani 1 1 d . . .
H11A H 0.5018 -0.3241 0.0612 0.062 Uiso 1 1 calc R . .
H11B H 0.4591 -0.3775 0.1004 0.062 Uiso 1 1 calc R . .
H11C H 0.5440 -0.3358 0.1099 0.062 Uiso 1 1 calc R . .
C112 C 0.4522(3) -0.1501(5) 0.16677(15) 0.0531(12) Uani 1 1 d . . .
H11D H 0.4951 -0.1879 0.1840 0.064 Uiso 1 1 calc R . .
H11E H 0.4071 -0.1956 0.1718 0.064 Uiso 1 1 calc R . .
H11F H 0.4474 -0.0639 0.1759 0.064 Uiso 1 1 calc R . .
C113 C 0.5393(3) -0.0439(5) 0.09158(19) 0.0561(13) Uani 1 1 d . . .
H11G H 0.5874 -0.0683 0.1069 0.067 Uiso 1 1 calc R . .
H11H H 0.5268 0.0396 0.1008 0.067 Uiso 1 1 calc R . .
H11I H 0.5420 -0.0450 0.0597 0.067 Uiso 1 1 calc R . .
C11 C 0.3634(2) -0.1650(3) 0.02786(12) 0.0297(8) Uani 1 1 d . . .
H11 H 0.4018 -0.2222 0.0200 0.036 Uiso 1 1 calc R . .
C12 C 0.3001(2) -0.1447(3) -0.00762(12) 0.0283(7) Uani 1 1 d . . .
C13 C 0.3148(2) -0.1480(3) -0.05278(12) 0.0303(8) Uani 1 1 d . . .
H13 H 0.3656 -0.1620 -0.0598 0.036 Uiso 1 1 calc R . .
C14 C 0.2258(2) -0.1281(4) 0.00115(13) 0.0321(8) Uani 1 1 d . . .
H14 H 0.2141 -0.1274 0.0318 0.039 Uiso 1 1 calc R . .
Ga2 Ga 0.20442(2) 0.07703(4) -0.161356(14) 0.03272(11) Uani 1 1 d . . .
Cl2 Cl 0.30765(7) 0.02864(12) -0.18857(4) 0.0530(3) Uani 1 1 d . . .
Cl21 Cl 0.23240(7) 0.21717(9) -0.10184(3) 0.0444(3) Uani 1 1 d . . .
C2 C 0.1192(2) -0.0308(4) -0.15284(13) 0.0348(8) Uani 1 1 d . . .
Si21 Si 0.03706(7) -0.04003(13) -0.19790(4) 0.0501(3) Uani 1 1 d . . .
C211 C 0.0753(4) -0.0569(6) -0.25253(17) 0.0770(19) Uani 1 1 d . . .
H21A H 0.0342 -0.0655 -0.2760 0.092 Uiso 1 1 calc R . .
H21B H 0.1070 -0.1305 -0.2519 0.092 Uiso 1 1 calc R . .
H21C H 0.1046 0.0164 -0.2581 0.092 Uiso 1 1 calc R . .
C212 C -0.0230(3) -0.1778(6) -0.18691(19) 0.0760(19) Uani 1 1 d . . .
H21D H -0.0438 -0.1660 -0.1588 0.091 Uiso 1 1 calc R . .
H21E H 0.0072 -0.2531 -0.1854 0.091 Uiso 1 1 calc R . .
H21F H -0.0635 -0.1855 -0.2108 0.091 Uiso 1 1 calc R . .
C213 C -0.0193(3) 0.1050(6) -0.1974(2) 0.086(2) Uani 1 1 d . . .
H21G H 0.0139 0.1767 -0.1950 0.103 Uiso 1 1 calc R . .
H21H H -0.0485 0.1034 -0.1722 0.103 Uiso 1 1 calc R . .
H21I H -0.0528 0.1106 -0.2248 0.103 Uiso 1 1 calc R . .
C21 C 0.1202(2) -0.0976(4) -0.11484(14) 0.0371(9) Uani 1 1 d . . .
H21 H 0.0745 -0.1426 -0.1108 0.045 Uiso 1 1 calc R . .
C22 C 0.1832(2) -0.1112(3) -0.07807(13) 0.0330(8) Uani 1 1 d . . .
C23 C 0.2575(2) -0.1312(3) -0.08721(13) 0.0327(8) Uani 1 1 d . . .
H23 H 0.2689 -0.1334 -0.1179 0.039 Uiso 1 1 calc R . .
C24 C 0.1683(2) -0.1126(4) -0.03323(13) 0.0345(8) Uani 1 1 d . . .
H24 H 0.1171 -0.1027 -0.0262 0.041 Uiso 1 1 calc R . .
Ga3 Ga 0.36815(2) 0.31206(4) 0.084113(14) 0.03151(11) Uani 1 1 d . . .
Cl3 Cl 0.48318(6) 0.30332(11) 0.06748(5) 0.0572(3) Uani 1 1 d . . .
Cl31 Cl 0.29911(6) 0.17880(9) 0.03348(3) 0.0373(2) Uani 1 1 d . . .
C3 C 0.3083(2) 0.4524(3) 0.10229(13) 0.0314(8) Uani 1 1 d . . .
Si31 Si 0.29621(7) 0.47565(11) 0.16356(4) 0.0402(3) Uani 1 1 d . . .
C311 C 0.2540(3) 0.6342(5) 0.17112(17) 0.0594(14) Uani 1 1 d . . .
H31A H 0.2836 0.6973 0.1580 0.071 Uiso 1 1 calc R . .
H31B H 0.2534 0.6511 0.2027 0.071 Uiso 1 1 calc R . .
H31C H 0.2030 0.6359 0.1566 0.071 Uiso 1 1 calc R . .
C312 C 0.2321(3) 0.3528(5) 0.18291(15) 0.0540(12) Uani 1 1 d . . .
H31D H 0.2300 0.3612 0.2148 0.065 Uiso 1 1 calc R . .
H31E H 0.2511 0.2707 0.1765 0.065 Uiso 1 1 calc R . .
H31F H 0.1822 0.3633 0.1675 0.065 Uiso 1 1 calc R . .
C313 C 0.3924(3) 0.4659(5) 0.19614(15) 0.0556(12) Uani 1 1 d . . .
H31G H 0.4261 0.5235 0.1836 0.067 Uiso 1 1 calc R . .
H31H H 0.4116 0.3815 0.1945 0.067 Uiso 1 1 calc R . .
H31I H 0.3887 0.4876 0.2270 0.067 Uiso 1 1 calc R . .
C31 C 0.2727(2) 0.5258(3) 0.07035(13) 0.0338(8) Uani 1 1 d . . .
H31 H 0.2372 0.5856 0.0800 0.041 Uiso 1 1 calc R . .
C32 C 0.2821(2) 0.5252(3) 0.02148(12) 0.0311(8) Uani 1 1 d . . .
C33 C 0.2215(2) 0.5470(3) -0.01143(13) 0.0323(8) Uani 1 1 d . . .
H33 H 0.1715 0.5593 -0.0026 0.039 Uiso 1 1 calc R . .
C34 C 0.3541(2) 0.5105(3) 0.00757(13) 0.0303(8) Uani 1 1 d . . .
H34 H 0.3969 0.4972 0.0296 0.036 Uiso 1 1 calc R . .
Ga4 Ga 0.19503(2) 0.38993(4) -0.148002(14) 0.03351(11) Uani 1 1 d . . .
Cl4 Cl 0.08181(7) 0.44177(15) -0.13726(5) 0.0657(4) Uani 1 1 d . . .
Cl41 Cl 0.16857(6) 0.25048(9) -0.20804(3) 0.0384(2) Uani 1 1 d . . .
C4 C 0.2806(2) 0.4982(3) -0.15466(12) 0.0308(8) Uani 1 1 d . . .
Si41 Si 0.31411(7) 0.52860(11) -0.21138(4) 0.0369(3) Uani 1 1 d . . .
C411 C 0.3787(3) 0.6681(5) -0.20750(15) 0.0525(12) Uani 1 1 d . . .
H41A H 0.4211 0.6521 -0.1854 0.063 Uiso 1 1 calc R . .
H41B H 0.3517 0.7410 -0.1988 0.063 Uiso 1 1 calc R . .
H41C H 0.3966 0.6828 -0.2363 0.063 Uiso 1 1 calc R . .
C412 C 0.2304(3) 0.5613(5) -0.25292(16) 0.0627(15) Uani 1 1 d . . .
H41D H 0.2472 0.5821 -0.2815 0.075 Uiso 1 1 calc R . .
H41E H 0.2022 0.6307 -0.2425 0.075 Uiso 1 1 calc R . .
H41F H 0.1987 0.4878 -0.2561 0.075 Uiso 1 1 calc R . .
C413 C 0.3668(3) 0.3870(5) -0.22841(16) 0.0545(12) Uani 1 1 d . . .
H41G H 0.4133 0.3787 -0.2091 0.065 Uiso 1 1 calc R . .
H41H H 0.3777 0.3965 -0.2590 0.065 Uiso 1 1 calc R . .
H41I H 0.3363 0.3130 -0.2259 0.065 Uiso 1 1 calc R . .
C41 C 0.3193(2) 0.5456(3) -0.11751(13) 0.0326(8) Uani 1 1 d . . .
H41 H 0.3634 0.5938 -0.1224 0.039 Uiso 1 1 calc R . .
C42 C 0.3040(2) 0.5347(3) -0.07026(12) 0.0298(8) Uani 1 1 d . . .
C43 C 0.2323(2) 0.5511(3) -0.05637(13) 0.0333(8) Uani 1 1 d . . .
H43 H 0.1898 0.5656 -0.0785 0.040 Uiso 1 1 calc R . .
C44 C 0.3645(2) 0.5148(3) -0.03728(12) 0.0300(8) Uani 1 1 d . . .
H44 H 0.4145 0.5038 -0.0461 0.036 Uiso 1 1 calc R . .
CH1 C -0.0672(8) 0.2498(14) -0.0807(5) 0.100(5) Uiso 0.50 1 d P . .
HH1A H -0.0998 0.1940 -0.0993 0.120 Uiso 0.50 1 calc PR . .
HH1B H -0.0485 0.3144 -0.0992 0.120 Uiso 0.50 1 calc PR . .
HH1C H -0.0953 0.2880 -0.0586 0.120 Uiso 0.50 1 calc PR . .
CH2 C -0.0015(8) 0.1762(15) -0.0575(5) 0.098(4) Uiso 0.50 1 d P . .
HH2A H 0.0292 0.1506 -0.0805 0.117 Uiso 0.50 1 calc PR . .
HH2B H -0.0222 0.1005 -0.0461 0.117 Uiso 0.50 1 calc PR . .
CH3 C 0.0531(15) 0.232(2) -0.0186(9) 0.176(10) Uiso 0.50 1 d P . .
HH3A H 0.0991 0.1885 -0.0228 0.211 Uiso 0.50 1 calc PR . .
HH3B H 0.0605 0.3157 -0.0299 0.211 Uiso 0.50 1 calc PR . .
CH4 C 0.0613(13) 0.250(2) 0.0180(8) 0.148(8) Uiso 0.50 1 d P . .
HH4A H 0.0746 0.1658 0.0281 0.178 Uiso 0.50 1 calc PR . .
HH4B H 0.0092 0.2582 0.0235 0.178 Uiso 0.50 1 calc PR . .
CH5 C 0.0942(8) 0.3152(13) 0.0534(5) 0.081(4) Uiso 0.50 1 d P . .
HH5A H 0.1219 0.2558 0.0731 0.097 Uiso 0.50 1 calc PR . .
HH5B H 0.1310 0.3699 0.0421 0.097 Uiso 0.50 1 calc PR . .
CH6 C 0.0564(8) 0.3805(14) 0.0769(5) 0.092(4) Uiso 0.50 1 d P . .
HH6A H 0.0289 0.4429 0.0584 0.110 Uiso 0.50 1 calc PR . .
HH6B H 0.0895 0.4217 0.0999 0.110 Uiso 0.50 1 calc PR . .
HH6C H 0.0213 0.3278 0.0906 0.110 Uiso 0.50 1 calc PR . .

loop_
_atom_site_aniso_label
_atom_site_aniso_U_11
_atom_site_aniso_U_22
_atom_site_aniso_U_33
_atom_site_aniso_U_23
_atom_site_aniso_U_13
_atom_site_aniso_U_12
Ga1 0.0329(2) 0.0267(2) 0.0310(2) -0.00120(16) 0.00182(17) -0.00132(16)
Cl1 0.0466(7) 0.0704(8) 0.0611(8) -0.0116(6) 0.0226(6) -0.0099(6)
Cl11 0.0533(6) 0.0287(4) 0.0282(5) -0.0015(4) -0.0042(4) -0.0002(4)
C1 0.0320(19) 0.0228(16) 0.0298(18) 0.0005(14) -0.0038(15) -0.0023(14)
Si11 0.0375(6) 0.0284(5) 0.0325(6) 0.0005(4) -0.0085(4) 0.0015(4)
C111 0.059(3) 0.043(2) 0.048(3) -0.007(2) -0.015(2) 0.018(2)
C112 0.071(3) 0.049(3) 0.035(2) 0.001(2) -0.011(2) 0.010(2)
C113 0.040(3) 0.053(3) 0.072(4) 0.012(2) -0.006(2) -0.008(2)
C11 0.0332(19) 0.0233(17) 0.0311(19) 0.0006(14) -0.0036(15) 0.0001(14)
C12 0.0336(19) 0.0194(15) 0.0310(19) -0.0007(14) -0.0010(15) -0.0032(14)
C13 0.035(2) 0.0237(16) 0.0317(19) 0.0003(14) 0.0009(15) -0.0007(14)
C14 0.035(2) 0.0316(19) 0.0289(19) 0.0006(15) 0.0003(16) -0.0048(15)
Ga2 0.0347(2) 0.0332(2) 0.0280(2) 0.00331(17) -0.00692(17) -0.00801(17)
Cl2 0.0455(6) 0.0673(8) 0.0470(6) 0.0160(6) 0.0082(5) 0.0064(5)
Cl21 0.0663(7) 0.0369(5) 0.0263(5) 0.0047(4) -0.0114(5) -0.0178(5)
C2 0.0323(19) 0.037(2) 0.033(2) 0.0015(16) -0.0074(16) -0.0107(16)
Si21 0.0445(7) 0.0536(8) 0.0462(7) 0.0128(6) -0.0228(6) -0.0191(6)
C211 0.105(5) 0.080(4) 0.040(3) -0.002(3) -0.020(3) -0.040(4)
C212 0.066(4) 0.086(4) 0.068(4) 0.018(3) -0.032(3) -0.040(3)
C213 0.048(3) 0.077(4) 0.124(6) 0.030(4) -0.028(3) -0.001(3)
C21 0.034(2) 0.0320(19) 0.043(2) 0.0031(17) -0.0056(17) -0.0116(16)
C22 0.034(2) 0.0244(17) 0.038(2) 0.0022(15) -0.0060(16) -0.0081(15)
C23 0.040(2) 0.0258(17) 0.031(2) 0.0040(15) 0.0001(16) -0.0057(15)
C24 0.0310(19) 0.035(2) 0.036(2) 0.0023(16) -0.0001(16) -0.0044(16)
Ga3 0.0361(2) 0.0249(2) 0.0337(2) -0.00174(16) 0.00422(17) -0.00073(16)
Cl3 0.0381(6) 0.0437(6) 0.0925(10) 0.0139(6) 0.0191(6) 0.0031(5)
Cl31 0.0527(6) 0.0275(4) 0.0297(5) -0.0009(3) -0.0052(4) 0.0020(4)
C3 0.043(2) 0.0239(17) 0.0282(18) -0.0027(14) 0.0087(16) -0.0025(15)
Si31 0.0572(8) 0.0351(6) 0.0296(6) -0.0044(5) 0.0103(5) -0.0011(5)
C311 0.085(4) 0.048(3) 0.048(3) -0.012(2) 0.019(3) 0.015(3)
C312 0.073(3) 0.057(3) 0.035(2) 0.002(2) 0.022(2) -0.004(3)
C313 0.070(3) 0.061(3) 0.035(2) -0.009(2) 0.001(2) -0.004(3)
C31 0.042(2) 0.0277(18) 0.033(2) -0.0032(15) 0.0092(17) -0.0001(16)
C32 0.045(2) 0.0190(16) 0.0303(19) -0.0019(14) 0.0067(16) 0.0002(15)
C33 0.035(2) 0.0273(18) 0.035(2) -0.0018(15) 0.0042(16) -0.0010(15)
C34 0.0310(19) 0.0273(17) 0.0319(19) 0.0005(14) -0.0001(15) 0.0012(14)
Ga4 0.0337(2) 0.0349(2) 0.0309(2) 0.00055(17) -0.00084(17) -0.00688(17)
Cl4 0.0339(6) 0.0920(10) 0.0709(9) -0.0216(7) 0.0037(6) -0.0051(6)
Cl41 0.0507(6) 0.0358(5) 0.0257(4) 0.0036(4) -0.0100(4) -0.0076(4)
C4 0.0334(19) 0.0305(19) 0.0282(18) 0.0041(14) 0.0021(15) -0.0045(15)
Si41 0.0440(6) 0.0398(6) 0.0264(5) 0.0050(5) 0.0015(5) -0.0063(5)
C411 0.066(3) 0.054(3) 0.040(3) 0.003(2) 0.018(2) -0.020(2)
C412 0.066(3) 0.076(4) 0.042(3) 0.028(3) -0.011(2) -0.006(3)
C413 0.067(3) 0.057(3) 0.041(3) -0.008(2) 0.018(2) -0.006(2)
C41 0.040(2) 0.0275(18) 0.0308(19) 0.0014(15) 0.0060(16) -0.0068(15)
C42 0.040(2) 0.0225(16) 0.0266(18) -0.0021(14) 0.0031(15) -0.0049(15)
C43 0.038(2) 0.0303(18) 0.030(2) -0.0009(15) -0.0027(16) -0.0026(16)
C44 0.0339(19) 0.0264(17) 0.0306(19) -0.0022(14) 0.0071(15) -0.0018(14)

loop_
_atom_type_symbol
_atom_type_description
_atom_type_scat_dispersion_real
_atom_type_scat_dispersion_imag
_atom_type_scat_source
C C 0.0033 0.0016 'International Tables Vol C Tables 4.2.6.8 and 6.1.1.4'
H H 0.0000 0.0000 'International Tables Vol C Tables 4.2.6.8 and 6.1.1.4'
Si Si 0.0817 0.0704 'International Tables Vol C Tables 4.2.6.8 and 6.1.1.4'
Cl Cl 0.1484 0.1585 'International Tables Vol C Tables 4.2.6.8 and 6.1.1.4'
Ga Ga 0.2307 1.6083 'International Tables Vol C Tables 4.2.6.8 and 6.1.1.4'

loop_
_geom_angle_atom_site_label_1
_geom_angle_atom_site_label_2
_geom_angle_atom_site_label_3
_geom_angle
_geom_angle_site_symmetry_1
_geom_angle_site_symmetry_3
_geom_angle_publ_flag
C1 Ga1 Cl1 131.00(11) . . ?
C1 Ga1 Cl31 110.93(11) . . ?
Cl1 Ga1 Cl31 106.99(5) . . ?
C1 Ga1 Cl11 109.90(11) . . ?
Cl1 Ga1 Cl11 100.32(5) . . ?
Cl31 Ga1 Cl11 89.26(4) . . ?
Ga3 Cl11 Ga1 90.08(3) . . ?
C11 C1 Si11 119.2(3) . . ?
C11 C1 Ga1 118.9(3) . . ?
Si11 C1 Ga1 121.02(19) . . ?
C113 Si11 C111 108.3(2) . . ?
C113 Si11 C112 111.9(2) . . ?
C111 Si11 C112 107.9(2) . . ?
C113 Si11 C1 107.47(19) . . ?
C111 Si11 C1 109.72(18) . . ?
C112 Si11 C1 111.6(2) . . ?
Si11 C111 H11A 109.5 . . ?
Si11 C111 H11B 109.5 . . ?
H11A C111 H11B 109.5 . . ?
Si11 C111 H11C 109.5 . . ?
H11A C111 H11C 109.5 . . ?
H11B C111 H11C 109.5 . . ?
Si11 C112 H11D 109.5 . . ?
Si11 C112 H11E 109.5 . . ?
H11D C112 H11E 109.5 . . ?
Si11 C112 H11F 109.5 . . ?
H11D C112 H11F 109.5 . . ?
H11E C112 H11F 109.5 . . ?
Si11 C113 H11G 109.5 . . ?
Si11 C113 H11H 109.5 . . ?
H11G C113 H11H 109.5 . . ?
Si11 C113 H11I 109.5 . . ?
H11G C113 H11I 109.5 . . ?
H11H C113 H11I 109.5 . . ?
C1 C11 C12 129.9(3) . . ?
C1 C11 H11 115.0 . . ?
C12 C11 H11 115.0 . . ?
C14 C12 C13 117.8(3) . . ?
C14 C12 C11 123.4(3) . . ?
C13 C12 C11 118.8(3) . . ?
C23 C13 C12 121.1(4) . . ?
C23 C13 H13 119.5 . . ?
C12 C13 H13 119.5 . . ?
C12 C14 C24 121.3(4) . . ?
C12 C14 H14 119.4 . . ?
C24 C14 H14 119.4 . . ?
C2 Ga2 Cl2 128.35(13) . . ?
C2 Ga2 Cl21 112.46(12) . . ?
Cl2 Ga2 Cl21 108.73(5) . . ?
C2 Ga2 Cl41 111.96(12) . . ?
Cl2 Ga2 Cl41 98.61(4) . . ?
Cl21 Ga2 Cl41 88.61(4) . . ?
Ga2 Cl21 Ga4 91.48(4) . . ?
C21 C2 Si21 121.3(3) . . ?
C21 C2 Ga2 119.0(3) . . ?
Si21 C2 Ga2 119.6(2) . . ?
C213 Si21 C211 110.0(3) . . ?
C213 Si21 C212 109.5(3) . . ?
C211 Si21 C212 110.7(3) . . ?
C213 Si21 C2 109.4(2) . . ?
C211 Si21 C2 108.0(2) . . ?
C212 Si21 C2 109.3(2) . . ?
Si21 C211 H21A 109.5 . . ?
Si21 C211 H21B 109.5 . . ?
H21A C211 H21B 109.5 . . ?
Si21 C211 H21C 109.5 . . ?
H21A C211 H21C 109.5 . . ?
H21B C211 H21C 109.5 . . ?
Si21 C212 H21D 109.5 . . ?
Si21 C212 H21E 109.5 . . ?
H21D C212 H21E 109.5 . . ?
Si21 C212 H21F 109.5 . . ?
H21D C212 H21F 109.5 . . ?
H21E C212 H21F 109.5 . . ?
Si21 C213 H21G 109.5 . . ?
Si21 C213 H21H 109.5 . . ?
H21G C213 H21H 109.5 . . ?
Si21 C213 H21I 109.5 . . ?
H21G C213 H21I 109.5 . . ?
H21H C213 H21I 109.5 . . ?
C2 C21 C22 128.2(4) . . ?
C2 C21 H21 115.9 . . ?
C22 C21 H21 115.9 . . ?
C23 C22 C24 118.0(3) . . ?
C23 C22 C21 121.5(4) . . ?
C24 C22 C21 120.4(4) . . ?
C13 C23 C22 120.8(4) . . ?
C13 C23 H23 119.6 . . ?
C22 C23 H23 119.6 . . ?
C14 C24 C22 121.0(4) . . ?
C14 C24 H24 119.5 . . ?
C22 C24 H24 119.5 . . ?
C3 Ga3 Cl3 131.21(12) . . ?
C3 Ga3 Cl31 112.49(12) . . ?
Cl3 Ga3 Cl31 105.70(5) . . ?
C3 Ga3 Cl11 110.68(11) . . ?
Cl3 Ga3 Cl11 98.30(4) . . ?
Cl31 Ga3 Cl11 89.87(4) . . ?
Ga3 Cl31 Ga1 90.75(4) . . ?
C31 C3 Si31 121.6(3) . . ?
C31 C3 Ga3 118.6(3) . . ?
Si31 C3 Ga3 119.7(2) . . ?
C311 Si31 C312 109.0(2) . . ?
C311 Si31 C313 110.0(2) . . ?
C312 Si31 C313 110.7(2) . . ?
C311 Si31 C3 109.0(2) . . ?
C312 Si31 C3 110.36(19) . . ?
C313 Si31 C3 107.8(2) . . ?
Si31 C311 H31A 109.5 . . ?
Si31 C311 H31B 109.5 . . ?
H31A C311 H31B 109.5 . . ?
Si31 C311 H31C 109.5 . . ?
H31A C311 H31C 109.5 . . ?
H31B C311 H31C 109.5 . . ?
Si31 C312 H31D 109.5 . . ?
Si31 C312 H31E 109.5 . . ?
H31D C312 H31E 109.5 . . ?
Si31 C312 H31F 109.5 . . ?
H31D C312 H31F 109.5 . . ?
H31E C312 H31F 109.5 . . ?
Si31 C313 H31G 109.5 . . ?
Si31 C313 H31H 109.5 . . ?
H31G C313 H31H 109.5 . . ?
Si31 C313 H31I 109.5 . . ?
H31G C313 H31I 109.5 . . ?
H31H C313 H31I 109.5 . . ?
C3 C31 C32 127.2(4) . . ?
C3 C31 H31 116.4 . . ?
C32 C31 H31 116.4 . . ?
C33 C32 C34 118.0(3) . . ?
C33 C32 C31 122.1(4) . . ?
C34 C32 C31 119.7(4) . . ?
C43 C33 C32 120.9(4) . . ?
C43 C33 H33 119.5 . . ?
C32 C33 H33 119.5 . . ?
C44 C34 C32 120.7(4) . . ?
C44 C34 H34 119.7 . . ?
C32 C34 H34 119.7 . . ?
C4 Ga4 Cl4 128.62(12) . . ?
C4 Ga4 Cl41 113.15(12) . . ?
Cl4 Ga4 Cl41 99.40(5) . . ?
C4 Ga4 Cl21 110.43(11) . . ?
Cl4 Ga4 Cl21 108.85(6) . . ?
Cl41 Ga4 Cl21 88.73(4) . . ?
Ga4 Cl41 Ga2 91.17(3) . . ?
C41 C4 Si41 119.9(3) . . ?
C41 C4 Ga4 118.5(3) . . ?
Si41 C4 Ga4 121.5(2) . . ?
C412 Si41 C411 109.5(2) . . ?
C412 Si41 C413 110.8(3) . . ?
C411 Si41 C413 109.4(2) . . ?
C412 Si41 C4 108.9(2) . . ?
C411 Si41 C4 109.32(19) . . ?
C413 Si41 C4 108.88(19) . . ?
Si41 C411 H41A 109.5 . . ?
Si41 C411 H41B 109.5 . . ?
H41A C411 H41B 109.5 . . ?
Si41 C411 H41C 109.5 . . ?
H41A C411 H41C 109.5 . . ?
H41B C411 H41C 109.5 . . ?
Si41 C412 H41D 109.5 . . ?
Si41 C412 H41E 109.5 . . ?
H41D C412 H41E 109.5 . . ?
Si41 C412 H41F 109.5 . . ?
H41D C412 H41F 109.5 . . ?
H41E C412 H41F 109.5 . . ?
Si41 C413 H41G 109.5 . . ?
Si41 C413 H41H 109.5 . . ?
H41G C413 H41H 109.5 . . ?
Si41 C413 H41I 109.5 . . ?
H41G C413 H41I 109.5 . . ?
H41H C413 H41I 109.5 . . ?
C4 C41 C42 129.5(4) . . ?
C4 C41 H41 115.3 . . ?
C42 C41 H41 115.3 . . ?
C43 C42 C44 117.9(3) . . ?
C43 C42 C41 123.0(3) . . ?
C44 C42 C41 118.9(3) . . ?
C33 C43 C42 121.0(4) . . ?
C33 C43 H43 119.5 . . ?
C42 C43 H43 119.5 . . ?
C34 C44 C42 121.5(4) . . ?
C34 C44 H44 119.3 . . ?
C42 C44 H44 119.3 . . ?
CH2 CH1 HH1A 109.5 . . ?
CH2 CH1 HH1B 109.5 . . ?
HH1A CH1 HH1B 109.5 . . ?
CH2 CH1 HH1C 109.5 . . ?
HH1A CH1 HH1C 109.5 . . ?
HH1B CH1 HH1C 109.5 . . ?
CH1 CH2 CH3 122.4(16) . . ?
CH1 CH2 HH2A 106.7 . . ?
CH3 CH2 HH2A 106.7 . . ?
CH1 CH2 HH2B 106.7 . . ?
CH3 CH2 HH2B 106.7 . . ?
HH2A CH2 HH2B 106.6 . . ?
CH4 CH3 CH2 144(3) . . ?
CH4 CH3 HH3A 100.8 . . ?
CH2 CH3 HH3A 100.8 . . ?
CH4 CH3 HH3B 100.8 . . ?
CH2 CH3 HH3B 100.8 . . ?
HH3A CH3 HH3B 104.4 . . ?
CH3 CH4 CH5 150(3) . . ?
CH3 CH4 HH4A 99.2 . . ?
CH5 CH4 HH4A 99.2 . . ?
CH3 CH4 HH4B 99.2 . . ?
CH5 CH4 HH4B 99.2 . . ?
HH4A CH4 HH4B 104.0 . . ?
CH6 CH5 CH4 121.3(16) . . ?
CH6 CH5 HH5A 107.0 . . ?
CH4 CH5 HH5A 107.0 . . ?
CH6 CH5 HH5B 107.0 . . ?
CH4 CH5 HH5B 107.0 . . ?
HH5A CH5 HH5B 106.7 . . ?
CH5 CH6 HH6A 109.5 . . ?
CH5 CH6 HH6B 109.5 . . ?
HH6A CH6 HH6B 109.5 . . ?
CH5 CH6 HH6C 109.5 . . ?
HH6A CH6 HH6C 109.5 . . ?
HH6B CH6 HH6C 109.5 . . ?

loop_
_geom_bond_atom_site_label_1
_geom_bond_atom_site_label_2
_geom_bond_distance
_geom_bond_site_symmetry_2
_geom_bond_publ_flag
Ga1 C1 1.931(4) . ?
Ga1 Cl1 2.1339(12) . ?
Ga1 Cl31 2.3389(10) . ?
Ga1 Cl11 2.3467(10) . ?
Cl11 Ga3 2.3397(10) . ?
C1 C11 1.342(5) . ?
C1 Si11 1.882(4) . ?
Si11 C113 1.849(5) . ?
Si11 C111 1.856(4) . ?
Si11 C112 1.862(5) . ?
C111 H11A 0.9599 . ?
C111 H11B 0.9599 . ?
C111 H11C 0.9599 . ?
C112 H11D 0.9599 . ?
C112 H11E 0.9599 . ?
C112 H11F 0.9599 . ?
C113 H11G 0.9599 . ?
C113 H11H 0.9599 . ?
C113 H11I 0.9599 . ?
C11 C12 1.475(5) . ?
C11 H11 0.9600 . ?
C12 C14 1.382(5) . ?
C12 C13 1.402(5) . ?
C13 C23 1.378(5) . ?
C13 H13 0.9600 . ?
C14 C24 1.378(5) . ?
C14 H14 0.9600 . ?
Ga2 C2 1.935(4) . ?
Ga2 Cl2 2.1448(13) . ?
Ga2 Cl21 2.3286(11) . ?
Ga2 Cl41 2.3533(10) . ?
Cl21 Ga4 2.3446(11) . ?
C2 C21 1.337(5) . ?
C2 Si21 1.877(4) . ?
Si21 C213 1.835(6) . ?
Si21 C211 1.842(6) . ?
Si21 C212 1.858(5) . ?
C211 H21A 0.9599 . ?
C211 H21B 0.9599 . ?
C211 H21C 0.9599 . ?
C212 H21D 0.9599 . ?
C212 H21E 0.9599 . ?
C212 H21F 0.9599 . ?
C213 H21G 0.9599 . ?
C213 H21H 0.9599 . ?
C213 H21I 0.9599 . ?
C21 C22 1.487(5) . ?
C21 H21 0.9600 . ?
C22 C23 1.391(5) . ?
C22 C24 1.393(5) . ?
C23 H23 0.9600 . ?
C24 H24 0.9600 . ?
Ga3 C3 1.940(4) . ?
Ga3 Cl3 2.1543(12) . ?
Ga3 Cl31 2.3205(10) . ?
C3 C31 1.335(5) . ?
C3 Si31 1.881(4) . ?
Si31 C311 1.864(5) . ?
Si31 C312 1.861(5) . ?
Si31 C313 1.874(5) . ?
C311 H31A 0.9599 . ?
C311 H31B 0.9599 . ?
C311 H31C 0.9599 . ?
C312 H31D 0.9599 . ?
C312 H31E 0.9599 . ?
C312 H31F 0.9599 . ?
C313 H31G 0.9599 . ?
C313 H31H 0.9599 . ?
C313 H31I 0.9599 . ?
C31 C32 1.487(5) . ?
C31 H31 0.9600 . ?
C32 C33 1.396(5) . ?
C32 C34 1.395(5) . ?
C33 C43 1.377(5) . ?
C33 H33 0.9600 . ?
C34 C44 1.372(5) . ?
C34 H34 0.9600 . ?
Ga4 C4 1.931(4) . ?
Ga4 Cl4 2.1402(13) . ?
Ga4 Cl41 2.3324(10) . ?
C4 C41 1.338(5) . ?
C4 Si41 1.882(4) . ?
Si41 C412 1.862(5) . ?
Si41 C411 1.867(4) . ?
Si41 C413 1.867(5) . ?
C411 H41A 0.9599 . ?
C411 H41B 0.9599 . ?
C411 H41C 0.9599 . ?
C412 H41D 0.9599 . ?
C412 H41E 0.9599 . ?
C412 H41F 0.9599 . ?
C413 H41G 0.9599 . ?
C413 H41H 0.9599 . ?
C413 H41I 0.9599 . ?
C41 C42 1.470(5) . ?
C41 H41 0.9600 . ?
C42 C43 1.391(5) . ?
C42 C44 1.392(5) . ?
C43 H43 0.9600 . ?
C44 H44 0.9600 . ?
CH1 CH2 1.509(19) . ?
CH1 HH1A 0.9599 . ?
CH1 HH1B 0.9599 . ?
CH1 HH1C 0.9599 . ?
CH2 CH3 1.55(3) . ?
CH2 HH2A 0.9600 . ?
CH2 HH2B 0.9600 . ?
CH3 CH4 1.10(3) . ?
CH3 HH3A 0.9600 . ?
CH3 HH3B 0.9600 . ?
CH4 CH5 1.34(2) . ?
CH4 HH4A 0.9600 . ?
CH4 HH4B 0.9600 . ?
CH5 CH6 1.235(16) . ?
CH5 HH5A 0.9600 . ?
CH5 HH5B 0.9600 . ?
CH6 HH6A 0.9599 . ?
CH6 HH6B 0.9599 . ?
CH6 HH6C 0.9599 . ?

loop_
_geom_torsion_atom_site_label_1
_geom_torsion_atom_site_label_2
_geom_torsion_atom_site_label_3
_geom_torsion_atom_site_label_4
_geom_torsion
_geom_torsion_site_symmetry_1
_geom_torsion_site_symmetry_2
_geom_torsion_site_symmetry_3
_geom_torsion_site_symmetry_4
_geom_torsion_publ_flag
C1 Ga1 Cl11 Ga3 110.48(12) . . . . ?
Cl1 Ga1 Cl11 Ga3 -108.70(5) . . . . ?
Cl31 Ga1 Cl11 Ga3 -1.56(4) . . . . ?
Cl1 Ga1 C1 C11 86.4(3) . . . . ?
Cl31 Ga1 C1 C11 -51.9(3) . . . . ?
Cl11 Ga1 C1 C11 -149.0(3) . . . . ?
Cl1 Ga1 C1 Si11 -104.1(2) . . . . ?
Cl31 Ga1 C1 Si11 117.59(18) . . . . ?
Cl11 Ga1 C1 Si11 20.5(2) . . . . ?
C11 C1 Si11 C113 85.7(3) . . . . ?
Ga1 C1 Si11 C113 -83.8(3) . . . . ?
C11 C1 Si11 C111 -31.9(4) . . . . ?
Ga1 C1 Si11 C111 158.7(2) . . . . ?
C11 C1 Si11 C112 -151.3(3) . . . . ?
Ga1 C1 Si11 C112 39.2(3) . . . . ?
Si11 C1 C11 C12 -177.1(3) . . . . ?
Ga1 C1 C11 C12 -7.4(5) . . . . ?
C1 C11 C12 C14 -36.2(6) . . . . ?
C1 C11 C12 C13 146.8(4) . . . . ?
C14 C12 C13 C23 1.9(5) . . . . ?
C11 C12 C13 C23 179.1(3) . . . . ?
C13 C12 C14 C24 -1.3(5) . . . . ?
C11 C12 C14 C24 -178.4(3) . . . . ?
C2 Ga2 Cl21 Ga4 -112.47(13) . . . . ?
Cl2 Ga2 Cl21 Ga4 99.41(5) . . . . ?
Cl41 Ga2 Cl21 Ga4 0.78(4) . . . . ?
Cl2 Ga2 C2 C21 86.6(4) . . . . ?
Cl21 Ga2 C2 C21 -53.7(4) . . . . ?
Cl41 Ga2 C2 C21 -151.7(3) . . . . ?
Cl2 Ga2 C2 Si21 -93.2(2) . . . . ?
Cl21 Ga2 C2 Si21 126.4(2) . . . . ?
Cl41 Ga2 C2 Si21 28.5(3) . . . . ?
C21 C2 Si21 C213 106.0(4) . . . . ?
Ga2 C2 Si21 C213 -74.2(3) . . . . ?
C21 C2 Si21 C211 -134.3(4) . . . . ?
Ga2 C2 Si21 C211 45.5(3) . . . . ?
C21 C2 Si21 C212 -13.8(5) . . . . ?
Ga2 C2 Si21 C212 166.0(3) . . . . ?
Si21 C2 C21 C22 173.4(3) . . . . ?
Ga2 C2 C21 C22 -6.4(6) . . . . ?
C2 C21 C22 C23 -43.9(6) . . . . ?
C2 C21 C22 C24 140.5(5) . . . . ?
C12 C13 C23 C22 -0.3(5) . . . . ?
C24 C22 C23 C13 -2.0(5) . . . . ?
C21 C22 C23 C13 -177.7(3) . . . . ?
C12 C14 C24 C22 -1.0(6) . . . . ?
C23 C22 C24 C14 2.7(5) . . . . ?
C21 C22 C24 C14 178.4(3) . . . . ?
Ga1 Cl11 Ga3 C3 115.66(13) . . . . ?
Ga1 Cl11 Ga3 Cl3 -104.27(5) . . . . ?
Ga1 Cl11 Ga3 Cl31 1.58(4) . . . . ?
C3 Ga3 Cl31 Ga1 -114.00(12) . . . . ?
Cl3 Ga3 Cl31 Ga1 97.01(5) . . . . ?
Cl11 Ga3 Cl31 Ga1 -1.58(4) . . . . ?
C1 Ga1 Cl31 Ga3 -109.50(11) . . . . ?
Cl1 Ga1 Cl31 Ga3 102.15(5) . . . . ?
Cl11 Ga1 Cl31 Ga3 1.58(4) . . . . ?
Cl3 Ga3 C3 C31 84.1(3) . . . . ?
Cl31 Ga3 C3 C31 -54.7(3) . . . . ?
Cl11 Ga3 C3 C31 -153.5(3) . . . . ?
Cl3 Ga3 C3 Si31 -100.0(2) . . . . ?
Cl31 Ga3 C3 Si31 121.27(19) . . . . ?
Cl11 Ga3 C3 Si31 22.4(2) . . . . ?
C31 C3 Si31 C311 -15.9(4) . . . . ?
Ga3 C3 Si31 C311 168.2(2) . . . . ?
C31 C3 Si31 C312 103.7(4) . . . . ?
Ga3 C3 Si31 C312 -72.1(3) . . . . ?
C31 C3 Si31 C313 -135.3(4) . . . . ?
Ga3 C3 Si31 C313 48.9(3) . . . . ?
Si31 C3 C31 C32 174.4(3) . . . . ?
Ga3 C3 C31 C32 -9.7(6) . . . . ?
C3 C31 C32 C33 144.1(4) . . . . ?
C3 C31 C32 C34 -40.1(6) . . . . ?
C34 C32 C33 C43 1.4(5) . . . . ?
C31 C32 C33 C43 177.2(3) . . . . ?
C33 C32 C34 C44 -1.3(5) . . . . ?
C31 C32 C34 C44 -177.3(3) . . . . ?
Ga2 Cl21 Ga4 C4 -115.08(12) . . . . ?
Ga2 Cl21 Ga4 Cl4 98.71(5) . . . . ?
Ga2 Cl21 Ga4 Cl41 -0.79(4) . . . . ?
C4 Ga4 Cl41 Ga2 112.52(12) . . . . ?
Cl4 Ga4 Cl41 Ga2 -108.12(5) . . . . ?
Cl21 Ga4 Cl41 Ga2 0.78(4) . . . . ?
C2 Ga2 Cl41 Ga4 112.93(13) . . . . ?
Cl2 Ga2 Cl41 Ga4 -109.52(5) . . . . ?
Cl21 Ga2 Cl41 Ga4 -0.79(4) . . . . ?
Cl4 Ga4 C4 C41 80.6(3) . . . . ?
Cl41 Ga4 C4 C41 -154.7(3) . . . . ?
Cl21 Ga4 C4 C41 -57.0(3) . . . . ?
Cl4 Ga4 C4 Si41 -103.7(2) . . . . ?
Cl41 Ga4 C4 Si41 21.0(3) . . . . ?
Cl21 Ga4 C4 Si41 118.68(19) . . . . ?
C41 C4 Si41 C412 -139.3(4) . . . . ?
Ga4 C4 Si41 C412 45.0(3) . . . . ?
C41 C4 Si41 C411 -19.6(4) . . . . ?
Ga4 C4 Si41 C411 164.7(2) . . . . ?
C41 C4 Si41 C413 99.8(4) . . . . ?
Ga4 C4 Si41 C413 -75.9(3) . . . . ?
Si41 C4 C41 C42 179.9(3) . . . . ?
Ga4 C4 C41 C42 -4.4(6) . . . . ?
C4 C41 C42 C43 -45.2(6) . . . . ?
C4 C41 C42 C44 139.0(4) . . . . ?
C32 C33 C43 C42 -0.5(6) . . . . ?
C44 C42 C43 C33 -0.4(5) . . . . ?
C41 C42 C43 C33 -176.3(3) . . . . ?
C32 C34 C44 C42 0.5(5) . . . . ?
C43 C42 C44 C34 0.4(5) . . . . ?
C41 C42 C44 C34 176.5(3) . . . . ?
CH1 CH2 CH3 CH4 84(5) . . . . ?
CH2 CH3 CH4 CH5 -157(3) . . . . ?
CH3 CH4 CH5 CH6 116(6) . . . . ?
